data_1100149
loop_
_publ_author_name
'Carballo, Rosa'
'Covelo, Berta'
'Vazquez-Lopez, Ezequiel M.'
'Garcia-Martinez, Emilia'

_publ_section_title
;
 Unexpected formation and crystal structures of the mixed ligand
 complexes [Cu(OAc)(bipy)2]Cl.4H2O.1/2MeOH and [Co(OH2)2(phen)2](AcO)2.
 6H2O
;
_journal_name_full 'Z. Anorg. Allg. Chem.'
_journal_page_first 244
_journal_page_last 248
_journal_paper_doi 10.1002/zaac.200390039
_journal_volume 629
_journal_year 2003
_chemical_formula_sum 'C28 H38 Co N4 O12'
_chemical_formula_weight 681.55
_chemical_name_systematic
;
 Diaqua-bis(1,10-phenanthroline-N,N')cobalt(II) acetate hexahydrate
;
_space_group_IT_number 2
_symmetry_cell_setting triclinic
_symmetry_space_group_name_Hall '-P 1'
_symmetry_space_group_name_H-M 'P -1'
_atom_sites_solution_hydrogens geom
_atom_sites_solution_primary direct
_atom_sites_solution_secondary difmap
_cell_angle_alpha 108.097(4)
_cell_angle_beta 94.267(5)
_cell_angle_gamma 110.194(4)
_cell_formula_units_Z 2
_cell_length_a 9.5560(17)
_cell_length_b 13.408(3)
_cell_length_c 14.480(3)
_cell_measurement_reflns_used ?
_cell_measurement_temperature 293(2)
_cell_measurement_theta_max ?
_cell_measurement_theta_min ?
_cell_volume 1620.4(6)
_diffrn_ambient_temperature 293(2)
_diffrn_detector_area_resol_mean ?
_diffrn_measured_fraction_theta_full 0.825
_diffrn_measured_fraction_theta_max 0.825
_diffrn_measurement_device_type 'CCD area detector'
_diffrn_measurement_method 'phi and omega scans'
_diffrn_radiation_monochromator graphite
_diffrn_radiation_source 'fine-focus sealed tube'
_diffrn_radiation_type MoK\a
_diffrn_radiation_wavelength 0.71073
_diffrn_reflns_av_R_equivalents 0.0479
_diffrn_reflns_av_sigmaI/netI 0.2258
_diffrn_reflns_limit_h_max 12
_diffrn_reflns_limit_h_min -11
_diffrn_reflns_limit_k_max 8
_diffrn_reflns_limit_k_min -17
_diffrn_reflns_limit_l_max 19
_diffrn_reflns_limit_l_min -18
_diffrn_reflns_number 9185
_diffrn_reflns_theta_full 27.98
_diffrn_reflns_theta_max 27.98
_diffrn_reflns_theta_min 1.51
_diffrn_standards_decay_% ?
_diffrn_standards_interval_count ?
_diffrn_standards_interval_time ?
_diffrn_standards_number ?
_exptl_absorpt_coefficient_mu 0.595
_exptl_absorpt_correction_T_max 1.0000
_exptl_absorpt_correction_T_min 0.8607
_exptl_absorpt_correction_type multi-scan
_exptl_absorpt_process_details ?
_exptl_crystal_colour orange
_exptl_crystal_density_diffrn 1.397
_exptl_crystal_density_meas ?
_exptl_crystal_density_method 'not measured'
_exptl_crystal_description prism
_exptl_crystal_F_000 714
_exptl_crystal_size_max 0.18
_exptl_crystal_size_mid 0.11
_exptl_crystal_size_min 0.11
_refine_diff_density_max 0.274
_refine_diff_density_min -0.218
_refine_diff_density_rms 0.052
_refine_ls_extinction_coef ?
_refine_ls_extinction_method none
_refine_ls_goodness_of_fit_ref 0.724
_refine_ls_hydrogen_treatment mixed
_refine_ls_matrix_type full
_refine_ls_number_parameters 424
_refine_ls_number_reflns 6450
_refine_ls_number_restraints 0
_refine_ls_restrained_S_all 0.724
_refine_ls_R_factor_all 0.1578
_refine_ls_R_factor_gt 0.0503
_refine_ls_shift/su_max 0.000
_refine_ls_shift/su_mean 0.000
_refine_ls_structure_factor_coef Fsqd
_refine_ls_weighting_details 'calc w=1/[\s^2^(Fo^2^)+(0.0163P)^2^+0.0000P] where P=(Fo^2^+2Fc^2^)/3'
_refine_ls_weighting_scheme calc
_refine_ls_wR_factor_gt 0.0736
_refine_ls_wR_factor_ref 0.0923
_reflns_number_gt 2446
_reflns_number_total 6450
_reflns_threshold_expression >2sigma(I)
_cod_depositor_comments
;
The following automatic conversions were performed:
'_symmetry_cell_setting' value 'Triclinic' changed to 'triclinic'
according to '/home/saulius/struct/CIF-dictionaries/cif_core.dic'
dictionary named 'cif_core.dic' version 2.4.1 from
2010-06-29.

'_exptl_absorpt_correction_type' value 'MULTISCAN' changed to
'multi-scan' according to
'/home/saulius/struct/CIF-dictionaries/cif_core.dic' dictionary named
'cif_core.dic' version 2.4.1 from 2010-06-29.

Automatic conversion script
Id: cif_fix_enum 1527 2010-12-29 10:47:43Z saulius 
;
_cod_original_sg_symbol_H-M P-1
_cod_database_code 1100149

loop_
_symmetry_equiv_pos_as_xyz
'x, y, z'
'-x, -y, -z'

loop_
_atom_site_label
_atom_site_type_symbol
_atom_site_fract_x
_atom_site_fract_y
_atom_site_fract_z
_atom_site_U_iso_or_equiv
_atom_site_adp_type
_atom_site_occupancy
_atom_site_symmetry_multiplicity
_atom_site_calc_flag
_atom_site_refinement_flags
_atom_site_disorder_assembly
_atom_site_disorder_group
Co Co 0.77190(7) -0.03302(6) 0.24906(5) 0.03610(18) Uani 1 1 d . . .
N4 N 0.6526(4) -0.0751(3) 0.1011(2) 0.0380(9) Uani 1 1 d . . .
N1 N 0.6917(4) 0.1022(3) 0.3145(2) 0.0395(10) Uani 1 1 d . . .
N2 N 0.5756(4) -0.1186(3) 0.3001(2) 0.0366(9) Uani 1 1 d . . .
N3 N 0.9360(4) 0.0768(3) 0.1966(3) 0.0393(10) Uani 1 1 d . . .
C5 C 0.5606(5) 0.0659(4) 0.3481(3) 0.0356(11) Uani 1 1 d . . .
C20 C 0.5397(7) -0.1138(5) -0.0956(4) 0.0672(17) Uani 1 1 d . . .
H20 H 0.5005 -0.1269 -0.1610 0.081 Uiso 1 1 calc R . .
C6 C 0.4987(5) -0.0518(4) 0.3417(3) 0.0375(12) Uani 1 1 d . . .
C18 C 0.7384(5) -0.0137(4) 0.0509(3) 0.0396(12) Uani 1 1 d . . .
C17 C 0.8896(5) 0.0684(4) 0.1026(4) 0.0408(12) Uani 1 1 d . . .
C23 C 0.9240(7) 0.1199(5) -0.0447(4) 0.0720(18) Uani 1 1 d . . .
H23 H 0.9842 0.1644 -0.0761 0.086 Uiso 1 1 calc R . .
C10 C 0.5218(5) -0.2252(4) 0.2986(3) 0.0493(13) Uani 1 1 d . . .
H10 H 0.5729 -0.2715 0.2714 0.059 Uiso 1 1 calc R . .
C14 C 1.1729(6) 0.2210(4) 0.2035(5) 0.0674(17) Uani 1 1 d . . .
H14 H 1.2698 0.2716 0.2396 0.081 Uiso 1 1 calc R . .
C4 C 0.4861(6) 0.1372(5) 0.3886(3) 0.0490(13) Uani 1 1 d . . .
C16 C 0.9805(6) 0.1352(4) 0.0552(4) 0.0529(14) Uani 1 1 d . . .
C13 C 1.0752(5) 0.1518(4) 0.2453(4) 0.0536(14) Uani 1 1 d . . .
H13 H 1.1083 0.1581 0.3096 0.064 Uiso 1 1 calc R . .
C24 C 0.7849(7) 0.0417(5) -0.0935(4) 0.0720(18) Uani 1 1 d . . .
H24 H 0.7519 0.0330 -0.1586 0.086 Uiso 1 1 calc R . .
C1 C 0.7496(5) 0.2100(4) 0.3205(3) 0.0517(14) Uani 1 1 d . . .
H1 H 0.8391 0.2358 0.2979 0.062 Uiso 1 1 calc R . .
C3 C 0.5492(6) 0.2510(5) 0.3930(4) 0.0649(16) Uani 1 1 d . . .
H3 H 0.5020 0.3008 0.4181 0.078 Uiso 1 1 calc R . .
C9 C 0.3939(5) -0.2713(4) 0.3352(3) 0.0578(15) Uani 1 1 d . . .
H9 H 0.3623 -0.3460 0.3330 0.069 Uiso 1 1 calc R . .
C22 C 0.5170(5) -0.1539(4) 0.0534(3) 0.0520(14) Uani 1 1 d . . .
H22 H 0.4589 -0.1963 0.0871 0.062 Uiso 1 1 calc R . .
C2 C 0.6803(6) 0.2862(4) 0.3599(4) 0.0630(15) Uani 1 1 d . . .
H2 H 0.7244 0.3612 0.3633 0.076 Uiso 1 1 calc R . .
C19 C 0.6841(7) -0.0298(5) -0.0491(4) 0.0554(15) Uani 1 1 d . . .
C7 C 0.3668(5) -0.0933(5) 0.3786(3) 0.0472(13) Uani 1 1 d . . .
C15 C 1.1263(6) 0.2148(5) 0.1089(5) 0.0681(18) Uani 1 1 d . . .
H15 H 1.1899 0.2622 0.0810 0.082 Uiso 1 1 calc R . .
C21 C 0.4553(6) -0.1770(5) -0.0469(4) 0.0622(15) Uani 1 1 d . . .
H21 H 0.3597 -0.2338 -0.0784 0.075 Uiso 1 1 calc R . .
C8 C 0.3154(5) -0.2063(5) 0.3744(4) 0.0618(16) Uani 1 1 d . . .
H8 H 0.2288 -0.2364 0.3981 0.074 Uiso 1 1 calc R . .
C11 C 0.3480(6) 0.0922(5) 0.4234(4) 0.0628(16) Uani 1 1 d . . .
H11 H 0.2967 0.1387 0.4494 0.075 Uiso 1 1 calc R . .
C12 C 0.2938(6) -0.0167(5) 0.4182(4) 0.0672(17) Uani 1 1 d . . .
H12 H 0.2052 -0.0435 0.4413 0.081 Uiso 1 1 calc R . .
O6 O 0.2053(4) 0.4867(3) 0.1311(3) 0.0735(11) Uani 1 1 d . . .
O5 O 0.3179(4) 0.5635(3) 0.0275(2) 0.0740(11) Uani 1 1 d . . .
O2 O 0.8217(3) -0.1763(3) 0.1921(2) 0.0449(8) Uani 1 1 d . . .
O1 O 0.9217(3) 0.0038(3) 0.3781(2) 0.0530(9) Uani 1 1 d . . .
C28 C 0.1331(5) 0.6273(4) 0.0989(4) 0.0709(16) Uani 1 1 d . . .
H28A H 0.1979 0.7045 0.1388 0.106 Uiso 1 1 calc R . .
H28B H 0.0518 0.5998 0.1312 0.106 Uiso 1 1 calc R . .
H28C H 0.0914 0.6243 0.0352 0.106 Uiso 1 1 calc R . .
O4 O 0.8705(4) 0.7069(3) 0.2989(2) 0.0719(11) Uani 1 1 d . . .
O3 O 0.9167(4) 0.8385(3) 0.4441(2) 0.0666(10) Uani 1 1 d . . .
C25 C 0.8827(5) 0.7382(5) 0.3913(4) 0.0467(13) Uani 1 1 d . . .
C27 C 0.2260(5) 0.5526(4) 0.0851(4) 0.0507(14) Uani 1 1 d . . .
C26 C 0.8579(6) 0.6507(4) 0.4366(4) 0.101(2) Uani 1 1 d . . .
H26A H 0.7510 0.6048 0.4231 0.151 Uiso 1 1 calc R . .
H26B H 0.8950 0.6869 0.5070 0.151 Uiso 1 1 calc R . .
H26C H 0.9114 0.6033 0.4091 0.151 Uiso 1 1 calc R . .
O1W O 0.7346(4) 0.4791(3) 0.1765(3) 0.0637(10) Uani 1 1 d . . .
O2W O 0.3672(4) 0.3546(3) 0.9685(3) 0.0656(10) Uani 1 1 d . . .
O3W O 0.4551(4) 0.4764(3) 0.2398(2) 0.0798(12) Uani 1 1 d . . .
O4W O 0.9616(4) 0.4021(3) 0.2231(3) 0.0813(12) Uani 1 1 d . . .
O5W O 0.3886(4) 0.4740(3) 0.4233(3) 0.0903(13) Uani 1 1 d . . .
O6W O 0.0997(4) 0.4950(4) 0.4248(3) 0.1195(18) Uani 1 1 d . . .
H2B H 0.7496 -0.2397 0.1394 0.020(11) Uiso 1 1 d . . .
H1A H 0.9723 0.0642 0.4248 0.07(2) Uiso 1 1 d . . .
H2A H 0.8478 -0.2046 0.2455 0.15(3) Uiso 1 1 d . . .
H1B H 0.9249 -0.0439 0.4064 0.14(3) Uiso 1 1 d . . .
H310 H 0.5330 0.4763 0.2056 0.13(2) Uiso 1 1 d . . .
H320 H 0.3629 0.4455 0.1860 0.13(2) Uiso 1 1 d . . .
H410 H 0.9033 0.4569 0.2177 0.12(2) Uiso 1 1 d . . .
H510 H 0.4083 0.4733 0.3643 0.09(2) Uiso 1 1 d . . .
H420 H 1.0076 0.4066 0.1708 0.11(2) Uiso 1 1 d . . .
H520 H 0.3080 0.4956 0.4187 0.13(3) Uiso 1 1 d . . .
H120 H 0.7230 0.4734 0.1166 0.15(3) Uiso 1 1 d . . .
H610 H 0.0588 0.5249 0.4551 0.49(10) Uiso 1 1 d . . .
H620 H 0.0574 0.4656 0.3594 0.08(2) Uiso 1 1 d . . .
H210 H 0.4657 0.3801 0.9697 0.14(3) Uiso 1 1 d . . .
H220 H 0.3642 0.4159 1.0083 0.15(3) Uiso 1 1 d . . .
H110 H 0.7774 0.5515 0.2155 0.12(3) Uiso 1 1 d . . .

loop_
_atom_site_aniso_label
_atom_site_aniso_U_11
_atom_site_aniso_U_22
_atom_site_aniso_U_33
_atom_site_aniso_U_23
_atom_site_aniso_U_13
_atom_site_aniso_U_12
Co 0.0403(4) 0.0363(4) 0.0331(4) 0.0140(3) 0.0100(3) 0.0147(3)
N4 0.042(2) 0.038(3) 0.037(2) 0.015(2) 0.006(2) 0.020(2)
N1 0.044(2) 0.042(3) 0.035(2) 0.016(2) 0.0113(19) 0.017(2)
N2 0.042(2) 0.031(2) 0.035(2) 0.010(2) 0.0072(19) 0.013(2)
N3 0.046(2) 0.031(3) 0.038(3) 0.009(2) 0.012(2) 0.015(2)
C5 0.041(3) 0.042(3) 0.026(3) 0.010(3) 0.006(2) 0.021(3)
C20 0.086(5) 0.085(5) 0.038(3) 0.010(4) 0.005(3) 0.055(4)
C6 0.035(3) 0.052(4) 0.024(3) 0.013(3) 0.004(2) 0.017(3)
C18 0.058(3) 0.042(3) 0.037(3) 0.018(3) 0.021(3) 0.036(3)
C17 0.049(3) 0.043(3) 0.050(3) 0.023(3) 0.031(3) 0.031(3)
C23 0.106(5) 0.078(5) 0.078(5) 0.052(4) 0.060(4) 0.061(4)
C10 0.054(3) 0.047(4) 0.048(3) 0.020(3) 0.015(3) 0.018(3)
C14 0.051(3) 0.044(4) 0.105(5) 0.024(4) 0.039(4) 0.013(3)
C4 0.059(4) 0.066(4) 0.035(3) 0.014(3) 0.012(3) 0.042(3)
C16 0.066(4) 0.049(4) 0.072(4) 0.036(4) 0.043(3) 0.036(3)
C13 0.046(3) 0.041(3) 0.062(4) 0.012(3) 0.016(3) 0.008(3)
C24 0.121(5) 0.099(6) 0.045(4) 0.046(4) 0.043(4) 0.077(5)
C1 0.056(3) 0.044(4) 0.057(4) 0.018(3) 0.015(3) 0.021(3)
C3 0.081(4) 0.065(4) 0.061(4) 0.013(4) 0.014(3) 0.051(4)
C9 0.060(4) 0.047(4) 0.055(4) 0.022(3) 0.016(3) 0.004(3)
C22 0.053(3) 0.046(4) 0.048(4) 0.008(3) 0.001(3) 0.018(3)
C2 0.075(4) 0.044(4) 0.067(4) 0.010(3) 0.009(3) 0.030(4)
C19 0.087(4) 0.071(4) 0.043(3) 0.030(3) 0.027(3) 0.060(4)
C7 0.038(3) 0.063(4) 0.042(3) 0.019(3) 0.016(2) 0.020(3)
C15 0.075(4) 0.050(4) 0.110(5) 0.047(4) 0.065(4) 0.035(4)
C21 0.065(4) 0.057(4) 0.051(4) -0.001(3) -0.007(3) 0.029(3)
C8 0.049(3) 0.075(5) 0.059(4) 0.032(4) 0.020(3) 0.012(4)
C11 0.062(4) 0.089(5) 0.052(4) 0.019(4) 0.020(3) 0.051(4)
C12 0.052(4) 0.096(5) 0.069(4) 0.034(4) 0.027(3) 0.040(4)
O6 0.075(3) 0.075(3) 0.094(3) 0.046(3) 0.024(2) 0.041(2)
O5 0.066(2) 0.101(3) 0.059(2) 0.030(2) 0.024(2) 0.034(2)
O2 0.055(2) 0.038(2) 0.040(2) 0.009(2) 0.0059(18) 0.021(2)
O1 0.068(2) 0.044(2) 0.037(2) 0.011(2) -0.0045(19) 0.016(2)
C28 0.067(4) 0.066(4) 0.083(4) 0.024(4) 0.010(3) 0.033(4)
O4 0.118(3) 0.058(3) 0.050(2) 0.022(2) 0.016(2) 0.044(2)
O3 0.093(3) 0.040(2) 0.052(2) 0.009(2) -0.002(2) 0.020(2)
C25 0.054(3) 0.046(4) 0.044(4) 0.019(3) 0.014(3) 0.020(3)
C27 0.043(3) 0.045(4) 0.046(3) 0.002(3) -0.004(3) 0.012(3)
C26 0.169(6) 0.076(5) 0.088(5) 0.050(4) 0.045(4) 0.062(5)
O1W 0.070(2) 0.063(3) 0.060(3) 0.020(2) 0.0144(19) 0.029(2)
O2W 0.063(3) 0.045(2) 0.067(3) 0.001(2) 0.0045(19) 0.014(2)
O3W 0.060(2) 0.119(4) 0.057(2) 0.035(3) 0.016(2) 0.026(2)
O4W 0.101(3) 0.102(3) 0.078(3) 0.052(3) 0.037(2) 0.063(3)
O5W 0.091(3) 0.145(4) 0.057(3) 0.040(3) 0.026(2) 0.066(3)
O6W 0.109(3) 0.205(6) 0.071(3) 0.056(3) 0.025(3) 0.085(4)

loop_
_atom_type_symbol
_atom_type_description
_atom_type_scat_dispersion_real
_atom_type_scat_dispersion_imag
_atom_type_scat_source
Co Co 0.3494 0.9721 'International Tables Vol C Tables 4.2.6.8 and 6.1.1.4'
O O 0.0106 0.0060 'International Tables Vol C Tables 4.2.6.8 and 6.1.1.4'
N N 0.0061 0.0033 'International Tables Vol C Tables 4.2.6.8 and 6.1.1.4'
C C 0.0033 0.0016 'International Tables Vol C Tables 4.2.6.8 and 6.1.1.4'
H H 0.0000 0.0000 'International Tables Vol C Tables 4.2.6.8 and 6.1.1.4'

loop_
_geom_angle_atom_site_label_1
_geom_angle_atom_site_label_2
_geom_angle_atom_site_label_3
_geom_angle
_geom_angle_site_symmetry_1
_geom_angle_site_symmetry_3
_geom_angle_publ_flag
O2 Co O1 85.72(13) . . ?
O2 Co N3 97.98(12) . . ?
O1 Co N3 94.15(14) . . ?
O2 Co N2 94.49(13) . . ?
O1 Co N2 93.20(12) . . ?
N3 Co N2 165.95(13) . . ?
O2 Co N4 87.04(13) . . ?
O1 Co N4 168.69(12) . . ?
N3 Co N4 78.27(14) . . ?
N2 Co N4 96.02(13) . . ?
O2 Co N1 171.91(13) . . ?
O1 Co N1 94.91(13) . . ?
N3 Co N1 90.02(13) . . ?
N2 Co N1 77.42(14) . . ?
N4 Co N1 93.48(12) . . ?
C22 N4 C18 118.2(4) . . ?
C22 N4 Co 129.1(3) . . ?
C18 N4 Co 112.5(3) . . ?
C1 N1 C5 118.1(4) . . ?
C1 N1 Co 128.5(3) . . ?
C5 N1 Co 113.3(3) . . ?
C10 N2 C6 116.7(4) . . ?
C10 N2 Co 129.0(3) . . ?
C6 N2 Co 114.3(3) . . ?
C13 N3 C17 118.0(4) . . ?
C13 N3 Co 127.5(3) . . ?
C17 N3 Co 114.4(3) . . ?
N1 C5 C4 122.7(4) . . ?
N1 C5 C6 117.7(4) . . ?
C4 C5 C6 119.5(4) . . ?
C21 C20 C19 121.0(5) . . ?
N2 C6 C7 122.5(4) . . ?
N2 C6 C5 117.1(4) . . ?
C7 C6 C5 120.4(4) . . ?
N4 C18 C19 122.2(5) . . ?
N4 C18 C17 117.5(4) . . ?
C19 C18 C17 120.2(5) . . ?
N3 C17 C16 123.1(5) . . ?
N3 C17 C18 117.2(4) . . ?
C16 C17 C18 119.7(5) . . ?
C24 C23 C16 120.5(5) . . ?
N2 C10 C9 124.0(5) . . ?
C15 C14 C13 120.1(5) . . ?
C5 C4 C3 117.9(5) . . ?
C5 C4 C11 119.3(5) . . ?
C3 C4 C11 122.8(5) . . ?
C17 C16 C15 117.6(5) . . ?
C17 C16 C23 119.7(5) . . ?
C15 C16 C23 122.7(5) . . ?
N3 C13 C14 122.5(5) . . ?
C23 C24 C19 122.9(5) . . ?
N1 C1 C2 122.2(4) . . ?
C2 C3 C4 118.7(5) . . ?
C8 C9 C10 119.5(5) . . ?
N4 C22 C21 123.2(5) . . ?
C3 C2 C1 120.4(5) . . ?
C20 C19 C18 117.0(5) . . ?
C20 C19 C24 126.1(5) . . ?
C18 C19 C24 116.9(5) . . ?
C8 C7 C6 118.1(5) . . ?
C8 C7 C12 124.3(5) . . ?
C6 C7 C12 117.6(5) . . ?
C14 C15 C16 118.6(5) . . ?
C20 C21 C22 118.3(5) . . ?
C9 C8 C7 119.2(5) . . ?
C12 C11 C4 120.2(5) . . ?
C11 C12 C7 122.9(5) . . ?
O3 C25 O4 122.4(5) . . ?
O3 C25 C26 120.0(5) . . ?
O4 C25 C26 117.6(5) . . ?
O6 C27 O5 125.2(5) . . ?
O6 C27 C28 117.8(5) . . ?
O5 C27 C28 117.0(5) . . ?

loop_
_geom_bond_atom_site_label_1
_geom_bond_atom_site_label_2
_geom_bond_distance
_geom_bond_site_symmetry_2
_geom_bond_publ_flag
Co O2 2.074(3) . ?
Co O1 2.080(3) . ?
Co N3 2.118(3) . ?
Co N2 2.151(3) . ?
Co N4 2.157(3) . ?
Co N1 2.184(4) . ?
N4 C22 1.319(5) . ?
N4 C18 1.369(5) . ?
N1 C1 1.328(5) . ?
N1 C5 1.364(4) . ?
N2 C10 1.334(5) . ?
N2 C6 1.374(5) . ?
N3 C13 1.332(5) . ?
N3 C17 1.357(5) . ?
C5 C4 1.397(5) . ?
C5 C6 1.450(5) . ?
C20 C21 1.360(6) . ?
C20 C19 1.394(6) . ?
C6 C7 1.410(5) . ?
C18 C19 1.425(5) . ?
C18 C17 1.445(5) . ?
C17 C16 1.401(5) . ?
C23 C24 1.343(6) . ?
C23 C16 1.431(6) . ?
C10 C9 1.391(5) . ?
C14 C15 1.376(6) . ?
C14 C13 1.390(6) . ?
C4 C3 1.412(6) . ?
C4 C11 1.448(6) . ?
C16 C15 1.408(6) . ?
C24 C19 1.447(6) . ?
C1 C2 1.403(6) . ?
C3 C2 1.358(6) . ?
C9 C8 1.361(6) . ?
C22 C21 1.421(6) . ?
C7 C8 1.401(6) . ?
C7 C12 1.434(6) . ?
C11 C12 1.345(6) . ?
O6 C27 1.236(5) . ?
O5 C27 1.259(5) . ?
C28 C27 1.532(6) . ?
O4 C25 1.254(5) . ?
O3 C25 1.233(5) . ?
C25 C26 1.475(6) . ?

loop_
_geom_hbond_atom_site_label_D
_geom_hbond_atom_site_label_H
_geom_hbond_atom_site_label_A
_geom_hbond_distance_DH
_geom_hbond_distance_HA
_geom_hbond_distance_DA
_geom_hbond_angle_DHA
_geom_hbond_site_symmetry_A
O2 H2B O2W 0.945(3) 1.766(4) 2.706(5) 172.5(2) 2_656
O1 H1A O3 0.829(4) 1.907(3) 2.694(5) 157.9(2) 2_766
O2 H2A O4 1.012(3) 1.666(3) 2.639(4) 159.9(2) 1_545
O1 H1B O3 0.868(3) 1.802(3) 2.661(4) 170.1(3) 1_545
O3W H310 O1W 0.924(3) 1.992(3) 2.879(4) 160.2(2) .
O3W H320 O6 1.001(3) 1.969(3) 2.829(4) 142.5(2) .
O4W H410 O1W 1.080(3) 1.829(3) 2.826(4) 151.7(2) .
O5W H510 O3W 0.886(3) 1.898(3) 2.784(5) 178.3(3) .
O4W H420 O6 0.911(4) 2.048(3) 2.839(5) 144.4(2) 1_655
O5W H520 O6W 0.917(4) 1.996(4) 2.872(5) 159.1(3) .
O1W H120 O5 0.842(4) 1.963(3) 2.800(5) 171.8(3) 2_665
O6W H610 O6W 0.728(5) 2.407(4) 3.001(9) 140.0(2) 2_566
O6W H620 O4W 0.904(4) 1.900(3) 2.803(5) 178.0(3) 1_455
O2W H210 O5 0.880(4) 1.933(3) 2.813(5) 179.8(2) 2_666
O2W H220 O5 0.856(4) 2.114(3) 2.878(5) 148.2(2) 1_556
O2W H220 O6 0.856(4) 2.592(3) 3.305(5) 141.4(3) 1_556
C23 H23 O2 0.93 2.59 3.395(6) 145.2 2_755
O1W H110 O4 0.882(4) 1.894(3) 2.776(5) 179.6(2) .
